data_1100196
loop_
_publ_author_name
K.Harms
M.Marsch

_journal_name_full 'Private Communication'
_journal_year 2000
_chemical_formula_moiety
;
C19 H16 O1
;
_chemical_formula_sum 'C19 H16 O'
_chemical_name_systematic
;
1-(2-Hydroxyprop-2-yl)pyrene
;
_space_group_IT_number 148
_symmetry_cell_setting rhombohedral
_symmetry_space_group_name_Hall '-R 3'
_symmetry_space_group_name_H-M 'R -3 :H'
_cell_angle_alpha 90
_cell_angle_beta 90
_cell_angle_gamma 120
_cell_formula_units_Z 18
_cell_length_a 30.5918(13)
_cell_length_b 30.5918(13)
_cell_length_c 7.7464(10)
_cell_volume 6278.279
_diffrn_ambient_temperature ?
_exptl_crystal_density_diffrn 1.239
_refine_ls_R_factor_gt 5.07
_refine_ls_wR_factor_gt 5.07
_cod_original_sg_symbol_H-M 'R -3'
_cod_original_formula_sum 'C19 H16 O1'
_cod_database_code 1100196

loop_
_symmetry_equiv_pos_site_id
_symmetry_equiv_pos_as_xyz
1 x,y,z
2 -y,x-y,z
3 -x+y,-x,z
4 -1/3+x,1/3+y,1/3+z
5 -1/3-y,1/3+x-y,1/3+z
6 -1/3-x+y,1/3-x,1/3+z
7 1/3+x,-1/3+y,-1/3+z
8 -1/3+y,1/3-x+y,1/3-z
9 -1/3+x-y,1/3+x,1/3-z
10 -x,-y,-z
11 y,-x+y,-z
12 x-y,x,-z
13 1/3-x,-1/3-y,-1/3-z
14 1/3+y,-1/3-x+y,-1/3-z
15 1/3+x-y,-1/3+x,-1/3-z
16 -1/3-x,1/3-y,1/3-z
17 1/3-y,-1/3+x-y,-1/3+z
18 1/3-x+y,-1/3-x,-1/3+z

loop_
_atom_site_label
_atom_site_type_symbol
_atom_site_fract_x
_atom_site_fract_y
_atom_site_fract_z
O1 O 0.91806(5) 0.01406(5) 0.03770(18)
H1 H 0.9122(9) -0.0184(10) 0.000(3)
C1 C 0.74943(11) -0.09307(10) 0.2366(4)
H2 H 0.7301(10) -0.1189(10) 0.332(3)
C2 C 0.80046(10) -0.06145(9) 0.2656(4)
H3 H 0.8153(9) -0.0677(10) 0.380(3)
C3 C 0.83126(8) -0.02544(8) 0.1449(3)
C4 C 0.80868(7) -0.02093(7) -0.0089(3)
C5 C 0.83588(8) 0.01538(8) -0.1416(3)
H4 H 0.8713(8) 0.0375(8) -0.123(3)
C6 C 0.81332(9) 0.01757(9) -0.2883(3)
H5 H 0.8328(8) 0.0448(8) -0.378(3)
C7 C 0.76125(9) -0.01546(9) -0.3218(3)
C8 C 0.73751(13) -0.01343(14) -0.4719(4)
H6 H 0.7579(10) 0.012(1) -0.545(3)
C9 C 0.68696(16) -0.04534(18) -0.4976(6)
H7 H 0.6707(15) -0.0428(13) -0.593(5)
C10 C 0.65892(15) -0.08037(17) -0.3753(6)
H8 H 0.6233(13) -0.1042(12) -0.394(4)
C11 C 0.68043(10) -0.08446(11) -0.2227(4)
C12 C 0.65260(13) -0.12010(14) -0.0921(6)
H9 H 0.6155(14) -0.1435(13) -0.110(4)
C13 C 0.67318(12) -0.12365(12) 0.0518(6)
H10 H 0.6567(11) -0.1475(10) 0.149(3)
C14 C 0.72644(9) -0.09061(9) 0.0873(4)
C15 C 0.73294(8) -0.05136(9) -0.1942(3)
C16 C 0.75635(8) -0.05423(8) -0.0383(3)
C17 C 0.88730(8) 0.00875(8) 0.1864(3)
C18 C 0.90565(14) -0.01089(11) 0.3336(4)
H11 H 0.8979(9) -0.0466(9) 0.314(3)
H12 H 0.9436(11) 0.0113(10) 0.344(3)
H13 H 0.8884(11) -0.0102(10) 0.447(4)
C19 C 0.89785(12) 0.06186(9) 0.2309(4)
H14 H 0.8893(9) 0.0783(10) 0.130(3)
H15 H 0.8773(9) 0.0602(9) 0.330(3)
H16 H 0.9360(11) 0.0855(10) 0.258(3)

loop_
_atom_type_symbol
_atom_type_radius_bond
C 0.68
H 0.23
O 0.68
